data_7134800
loop_
_publ_author_name
'Li, Jiajia'
'Yang, Yanping'
'Hii, Shan Shiang'
'Zhu, Xinyuan'
'Wang, Youfu'

_publ_section_title
;
 Structural isomers of imine-linked covalent organic cages with divergent
 photocatalytic properties
;
_journal_issue 40
_journal_name_full 'Chemical Communications'
_journal_page_first 7281
_journal_page_last 7284
_journal_paper_doi 10.1039/D5CC00380F
_journal_volume 61
_journal_year 2025
_chemical_formula_moiety 'C84 H54 N8'
_chemical_formula_sum 'C84 H54 N8'
_chemical_formula_weight 1175.35
_chemical_name_systematic TNCA
_space_group_crystal_system monoclinic
_space_group_IT_number 14
_space_group_name_Hall '-P 2yn'
_space_group_name_H-M_alt 'P 1 21/n 1'
_atom_sites_solution_hydrogens geom
_atom_sites_solution_primary direct
_audit_block_doi 10.5517/ccdc.csd.cc2kr3dv
_audit_creation_method
;FinalCif V113 by Daniel Kratzert, Freiburg 2025,
https://dkratzert.de/finalcif.html
;
_audit_update_record
;
2025-04-01 deposited with the CCDC.	2025-04-14 downloaded from the CCDC.
;
_cell_angle_alpha 90
_cell_angle_beta 95.3290(10)
_cell_angle_gamma 90
_cell_formula_units_Z 4
_cell_length_a 23.0146(5)
_cell_length_b 9.9226(2)
_cell_length_c 36.4335(8)
_cell_measurement_reflns_used 18.6088
_cell_measurement_temperature 184(2)
_cell_measurement_theta_max 96.080
_cell_measurement_theta_min 4.749
_cell_volume 8284.2(3)
_computing_cell_refinement 'SAINT V8.40B'
_computing_data_collection 'Bruker BIS 8.5.0.27 Release/2023-03-20 && APEX5 2023.9-2'
_computing_data_reduction 'SAINT V8.40B'
_computing_molecular_graphics shelxle
_computing_publication_material SHELXL2019
_computing_structure_refinement 'SHELXL-2019/1 (Sheldrick, 2019)'
_computing_structure_solution 'SHELXT 2018/2 (Sheldrick, 2018)'
_diffrn_ambient_environment N~2~
_diffrn_ambient_temperature 184(2)
_diffrn_detector CPAD
_diffrn_detector_area_resol_mean 7.41
_diffrn_detector_type 'Bruker PHOTON III'
_diffrn_measured_fraction_theta_full 0.998
_diffrn_measured_fraction_theta_max 0.997
_diffrn_measurement_device 'three-circle diffractometer'
_diffrn_measurement_device_type 'Bruker D8 VENTURE dual wavelength Mo/Cu'
_diffrn_measurement_method '\w and \f scans'
_diffrn_measurement_specimen_support 'MiTeGen micromount'
_diffrn_radiation_monochromator 'mirror optics'
_diffrn_radiation_probe x-ray
_diffrn_radiation_type CuK\a
_diffrn_radiation_wavelength 1.54184
_diffrn_reflns_av_R_equivalents 0.1351
_diffrn_reflns_av_unetI/netI 0.0726
_diffrn_reflns_Laue_measured_fraction_full 0.998
_diffrn_reflns_Laue_measured_fraction_max 0.997
_diffrn_reflns_limit_h_max 27
_diffrn_reflns_limit_h_min -27
_diffrn_reflns_limit_k_max 11
_diffrn_reflns_limit_k_min -11
_diffrn_reflns_limit_l_max 44
_diffrn_reflns_limit_l_min -43
_diffrn_reflns_number 148146
_diffrn_reflns_point_group_measured_fraction_full 0.998
_diffrn_reflns_point_group_measured_fraction_max 0.997
_diffrn_reflns_theta_full 67.684
_diffrn_reflns_theta_max 68.627
_diffrn_reflns_theta_min 3.858
_diffrn_source 'microfocus sealed X-ray tube'
_diffrn_source_type 'Incoatec I\ms'
_exptl_absorpt_coefficient_mu 0.433
_exptl_absorpt_correction_T_max 0.7531
_exptl_absorpt_correction_T_min 0.6713
_exptl_absorpt_correction_type multi-scan
_exptl_absorpt_process_details
;SADABS-2016/2 - Bruker AXS area detector scaling and absorption correction:
Krause, L., Herbst-Irmer, R., Sheldrick G.M. & Stalke D., J. Appl. Cryst. 48
(2015) 3-10
;
_exptl_crystal_colour yellow
_exptl_crystal_density_diffrn 0.942
_exptl_crystal_description Needle
_exptl_crystal_F_000 2456
_exptl_crystal_size_max 0.02
_exptl_crystal_size_mid 0.02
_exptl_crystal_size_min 0.02
_refine_diff_density_max 0.315
_refine_diff_density_min -0.335
_refine_diff_density_rms 0.039
_refine_ls_extinction_method none
_refine_ls_goodness_of_fit_ref 1.028
_refine_ls_hydrogen_treatment constr
_refine_ls_matrix_type full
_refine_ls_number_parameters 983
_refine_ls_number_reflns 15218
_refine_ls_number_restraints 1214
_refine_ls_restrained_S_all 1.011
_refine_ls_R_factor_all 0.1160
_refine_ls_R_factor_gt 0.0694
_refine_ls_shift/su_max 0.001
_refine_ls_shift/su_mean 0.000
_refine_ls_structure_factor_coef Fsqd
_refine_ls_weighting_details 'w=1/[\s^2^(Fo^2^)+(0.1365P)^2^+0.0497P] where P=(Fo^2^+2Fc^2^)/3'
_refine_ls_weighting_scheme calc
_refine_ls_wR_factor_gt 0.2089
_refine_ls_wR_factor_ref 0.2502
_reflns_Friedel_coverage 0.000
_reflns_number_gt 7917
_reflns_number_total 15218
_reflns_threshold_expression 'I > 2\s(I)'
_cod_data_source_file d5cc00380f2.cif
_cod_data_source_block cu_lijiaji_20240515_0m_a_sq
_cod_original_sg_symbol_H-M 'P 21/n'
_cod_database_code 7134800
_shelx_shelxl_version_number 2019/1
_shelx_space_group_comment
;
The symmetry employed for this shelxl refinement is uniquely defined
by the following loop, which should always be used as a source of
symmetry information in preference to the above space-group names.
They are only intended as comments.
;
_diffrn_measurement_ambient_temperature_device_make 'Oxford Cryostream 800'

loop_
_space_group_symop_operation_xyz
'x, y, z'
'-x+1/2, y+1/2, -z+1/2'
'-x, -y, -z'
'x-1/2, -y-1/2, z-1/2'

loop_
_atom_site_label
_atom_site_type_symbol
_atom_site_fract_x
_atom_site_fract_y
_atom_site_fract_z
_atom_site_U_iso_or_equiv
_atom_site_adp_type
_atom_site_occupancy
_atom_site_site_symmetry_order
_atom_site_calc_flag
_atom_site_refinement_flags_posn
_atom_site_refinement_flags_adp
_atom_site_refinement_flags_occupancy
_atom_site_disorder_assembly
_atom_site_disorder_group
N1 N 0.87845(11) 0.5231(3) 0.56466(8) 0.0803(7) Uani 1 1 d . U . . .
N2 N 0.94530(11) 0.0147(3) 0.55145(8) 0.0783(7) Uani 1 1 d . U . . .
N3 N 0.53679(12) 0.0281(4) 0.44326(8) 0.0926(9) Uani 1 1 d D U . . .
N5 N 0.85185(11) 0.3002(3) 0.30015(7) 0.0728(7) Uani 1 1 d . U . . .
N6 N 0.80643(12) 0.6666(3) 0.30090(8) 0.0808(7) Uani 1 1 d . U . . .
N92 N 0.72088(10) 0.6035(2) 0.43890(6) 0.0621(6) Uani 1 1 d . U . . .
N93 N 0.77829(10) 0.0670(2) 0.42940(7) 0.0655(6) Uani 1 1 d . U . . .
C1 C 0.3575(3) 0.4510(8) 0.4263(3) 0.079(2) Uani 0.475(6) 1 d D U P A 1
H1 H 0.368691 0.542151 0.423153 0.095 Uiso 0.475(6) 1 calc R U P A 1
C2 C 0.2963(3) 0.4156(8) 0.4243(3) 0.087(2) Uani 0.475(6) 1 d D U P A 1
H2 H 0.267045 0.482096 0.418948 0.105 Uiso 0.475(6) 1 calc R U P A 1
C3 C 0.2815(4) 0.2862(9) 0.4303(3) 0.081(2) Uani 0.475(6) 1 d D U P A 1
H3 H 0.241176 0.264720 0.429677 0.098 Uiso 0.475(6) 1 calc R U P A 1
C4 C 0.3226(4) 0.1802(9) 0.4375(3) 0.069(2) Uani 0.475(6) 1 d D U P A 1
C5 C 0.3830(3) 0.2188(9) 0.4393(3) 0.064(2) Uani 0.475(6) 1 d D U P A 1
C6 C 0.3988(3) 0.3551(8) 0.4327(3) 0.0679(19) Uani 0.475(6) 1 d D U P A 1
C7 C 0.3081(4) 0.0473(10) 0.4442(4) 0.073(3) Uani 0.475(6) 1 d D U P A 1
H7 H 0.267932 0.024263 0.443636 0.087 Uiso 0.475(6) 1 calc R U P A 1
C8 C 0.3487(4) -0.0523(11) 0.4515(4) 0.066(2) Uani 0.475(6) 1 d D U P A 1
C9 C 0.4091(4) -0.0150(10) 0.4533(4) 0.067(2) Uani 0.475(6) 1 d D U P A 1
C10 C 0.4240(4) 0.1187(10) 0.4478(3) 0.062(2) Uani 0.475(6) 1 d D U P A 1
H10 H 0.464164 0.142561 0.449962 0.075 Uiso 0.475(6) 1 calc R U P A 1
C11 C 0.4525(4) -0.1179(11) 0.4609(4) 0.077(3) Uani 0.475(6) 1 d D U P A 1
C12 C 0.4361(4) -0.2436(10) 0.4697(3) 0.076(2) Uani 0.475(6) 1 d D U P A 1
H12 H 0.465170 -0.309655 0.476271 0.092 Uiso 0.475(6) 1 calc R U P A 1
C13 C 0.3761(4) -0.2790(10) 0.4694(4) 0.080(3) Uani 0.475(6) 1 d D U P A 1
H13 H 0.365299 -0.367657 0.475882 0.096 Uiso 0.475(6) 1 calc R U P A 1
C14 C 0.3346(4) -0.1860(11) 0.4598(4) 0.071(3) Uani 0.475(6) 1 d D U P A 1
H14 H 0.294748 -0.211694 0.458556 0.086 Uiso 0.475(6) 1 calc R U P A 1
N7 N 0.4831(3) 0.5009(8) 0.44676(17) 0.0672(17) Uani 0.475(6) 1 d D U P A 1
C85 C 0.4616(4) 0.3917(8) 0.4330(3) 0.070(2) Uani 0.475(6) 1 d D U P A 1
H85 H 0.486937 0.330368 0.422370 0.084 Uiso 0.475(6) 1 calc R U P A 1
C21 C 0.5123(3) -0.0847(10) 0.4529(3) 0.093(3) Uani 0.475(6) 1 d D U P A 1
H21 H 0.538265 -0.159196 0.455059 0.111 Uiso 0.475(6) 1 calc DR U P A 1
C1A C 0.3421(3) 0.4837(8) 0.4026(2) 0.088(2) Uani 0.525(6) 1 d D U P A 2
H1A H 0.351155 0.571153 0.394195 0.106 Uiso 0.525(6) 1 calc R U P A 2
C2A C 0.2821(3) 0.4413(9) 0.4006(3) 0.100(2) Uani 0.525(6) 1 d D U P A 2
H2A H 0.251708 0.499400 0.390843 0.120 Uiso 0.525(6) 1 calc R U P A 2
C3A C 0.2701(3) 0.3177(9) 0.4128(3) 0.093(2) Uani 0.525(6) 1 d D U P A 2
H3A H 0.230424 0.291147 0.412493 0.111 Uiso 0.525(6) 1 calc R U P A 2
C4A C 0.3146(3) 0.2239(10) 0.4263(3) 0.077(2) Uani 0.525(6) 1 d D U P A 2
C5A C 0.3745(3) 0.2676(9) 0.4277(2) 0.071(2) Uani 0.525(6) 1 d D U P A 2
C6A C 0.3863(3) 0.4014(8) 0.4164(2) 0.0739(18) Uani 0.525(6) 1 d D U P A 2
C7A C 0.3025(4) 0.0938(11) 0.4363(4) 0.081(3) Uani 0.525(6) 1 d D U P A 2
H7A H 0.262782 0.066988 0.435586 0.097 Uiso 0.525(6) 1 calc R U P A 2
C8A C 0.3446(3) 0.0009(11) 0.4473(3) 0.071(2) Uani 0.525(6) 1 d D U P A 2
C9A C 0.4054(3) 0.0385(10) 0.4480(3) 0.069(2) Uani 0.525(6) 1 d D U P A 2
C10A C 0.4167(3) 0.1714(10) 0.4386(2) 0.065(2) Uani 0.525(6) 1 d D U P A 2
H10A H 0.456373 0.198567 0.439611 0.079 Uiso 0.525(6) 1 calc R U P A 2
C11A C 0.4477(4) -0.0633(11) 0.4591(4) 0.083(2) Uani 0.525(6) 1 d D U P A 2
C12A C 0.4282(4) -0.1847(10) 0.4707(3) 0.084(2) Uani 0.525(6) 1 d D U P A 2
H12A H 0.456576 -0.249103 0.479741 0.101 Uiso 0.525(6) 1 calc R U P A 2
C13A C 0.3689(4) -0.2212(10) 0.4701(3) 0.083(3) Uani 0.525(6) 1 d D U P A 2
H13A H 0.357686 -0.307103 0.478549 0.100 Uiso 0.525(6) 1 calc R U P A 2
C14A C 0.3287(4) -0.1305(11) 0.4573(3) 0.076(2) Uani 0.525(6) 1 d D U P A 2
H14A H 0.288647 -0.155354 0.454847 0.092 Uiso 0.525(6) 1 calc R U P A 2
N7A N 0.4873(3) 0.4237(8) 0.44181(19) 0.0661(18) Uani 0.525(6) 1 d D U P A 2
C85A C 0.4455(2) 0.4605(8) 0.41831(17) 0.0699(17) Uani 0.525(6) 1 d D U P A 2
H85A H 0.452902 0.529326 0.401222 0.084 Uiso 0.525(6) 1 calc R U P A 2
C21A C 0.5125(4) -0.0602(10) 0.4619(3) 0.091(3) Uani 0.525(6) 1 d D U P A 2
H21A H 0.535064 -0.122307 0.477140 0.109 Uiso 0.525(6) 1 calc R U P A 2
C15 C 0.59830(14) 0.0320(4) 0.44189(9) 0.0790(9) Uani 1 1 d . U . . .
C16 C 0.62009(14) 0.1464(4) 0.42596(9) 0.0820(9) Uani 1 1 d . U . . .
H16 H 0.594163 0.216942 0.417749 0.098 Uiso 1 1 calc R U . . .
C17 C 0.67891(14) 0.1589(3) 0.42190(8) 0.0736(8) Uani 1 1 d . U . . .
H17 H 0.692931 0.237596 0.410771 0.088 Uiso 1 1 calc R U . . .
C18 C 0.71749(12) 0.0584(3) 0.43382(8) 0.0653(7) Uani 1 1 d . U . . .
C19 C 0.69570(14) -0.0533(3) 0.45087(10) 0.0821(9) Uani 1 1 d . U . . .
H19 H 0.721829 -0.122296 0.459941 0.098 Uiso 1 1 calc R U . . .
C20 C 0.63783(14) -0.0664(4) 0.45491(11) 0.0860(10) Uani 1 1 d . U . . .
H20 H 0.624271 -0.143913 0.466805 0.103 Uiso 1 1 calc DR U . . .
C22 C 0.81917(12) 0.0478(3) 0.46032(8) 0.0626(7) Uani 1 1 d . U . . .
C23 C 0.87369(13) -0.0090(3) 0.45647(9) 0.0693(8) Uani 1 1 d . U . . .
H23 H 0.883161 -0.038647 0.432955 0.083 Uiso 1 1 calc R U . . .
C24 C 0.91379(13) -0.0222(3) 0.48670(9) 0.0712(8) Uani 1 1 d . U . . .
H24 H 0.950731 -0.061494 0.483796 0.085 Uiso 1 1 calc R U . . .
C25 C 0.90138(12) 0.0204(3) 0.52114(9) 0.0678(7) Uani 1 1 d . U . . .
C26 C 0.84570(13) 0.0696(3) 0.52538(9) 0.0750(8) Uani 1 1 d . U . . .
H26 H 0.835302 0.093099 0.549179 0.090 Uiso 1 1 calc R U . . .
C27 C 0.80559(13) 0.0841(3) 0.49497(8) 0.0719(8) Uani 1 1 d . U . . .
H27 H 0.768039 0.119771 0.498039 0.086 Uiso 1 1 calc R U . . .
C28 C 0.79679(12) 0.1233(3) 0.39630(8) 0.0653(7) Uani 1 1 d . U . . .
C29 C 0.84267(15) 0.2170(3) 0.39816(9) 0.0753(8) Uani 1 1 d . U . . .
H29 H 0.861715 0.241561 0.421449 0.090 Uiso 1 1 calc R U . . .
C30 C 0.86035(15) 0.2736(3) 0.36644(9) 0.0771(8) Uani 1 1 d . U . . .
H30 H 0.890945 0.338257 0.368010 0.093 Uiso 1 1 calc R U . . .
C31 C 0.83359(13) 0.2365(3) 0.33230(9) 0.0700(8) Uani 1 1 d . U . . .
C32 C 0.78868(13) 0.1420(3) 0.33059(9) 0.0709(8) Uani 1 1 d . U . . .
H32 H 0.770201 0.115217 0.307332 0.085 Uiso 1 1 calc R U . . .
C33 C 0.77070(12) 0.0866(3) 0.36280(8) 0.0689(7) Uani 1 1 d . U . . .
H33 H 0.739914 0.022472 0.361335 0.083 Uiso 1 1 calc R U . . .
C34 C 0.94999(14) 0.1181(4) 0.57164(9) 0.0774(8) Uani 1 1 d . U . . .
H34 H 0.925345 0.192633 0.564902 0.093 Uiso 1 1 calc R U . . .
C35 C 0.99092(13) 0.1313(4) 0.60483(9) 0.0783(9) Uani 1 1 d . U . . .
C36 C 1.02468(15) 0.0249(4) 0.61728(10) 0.0871(10) Uani 1 1 d . U . . .
H36 H 1.022296 -0.057710 0.604056 0.105 Uiso 1 1 calc R U . . .
C37 C 1.06296(17) 0.0363(5) 0.64946(12) 0.1032(12) Uani 1 1 d . U . . .
H37 H 1.086797 -0.038307 0.657345 0.124 Uiso 1 1 calc R U . . .
C38 C 1.06653(17) 0.1498(5) 0.66918(12) 0.1057(12) Uani 1 1 d . U . . .
H38 H 1.091863 0.153396 0.691282 0.127 Uiso 1 1 calc R U . . .
C39 C 1.03298(14) 0.2659(4) 0.65768(10) 0.0891(10) Uani 1 1 d . U . . .
C40 C 0.99461(14) 0.2570(4) 0.62442(10) 0.0816(9) Uani 1 1 d . U . . .
C41 C 0.96361(14) 0.3729(4) 0.61194(10) 0.0811(9) Uani 1 1 d . U . . .
H41 H 0.939519 0.368222 0.589348 0.097 Uiso 1 1 calc R U . . .
C42 C 0.96668(14) 0.4931(4) 0.63111(10) 0.0827(9) Uani 1 1 d . U . . .
C43 C 1.00442(15) 0.4993(4) 0.66525(11) 0.0912(10) Uani 1 1 d . U . . .
C44 C 1.03587(15) 0.3871(4) 0.67670(11) 0.0942(11) Uani 1 1 d . U . . .
H44 H 1.060987 0.392729 0.698864 0.113 Uiso 1 1 calc R U . . .
C45 C 1.00740(18) 0.6218(5) 0.68523(13) 0.1049(12) Uani 1 1 d . U . . .
H45 H 1.030390 0.625628 0.708254 0.126 Uiso 1 1 calc R U . . .
C46 C 0.97879(19) 0.7324(5) 0.67268(14) 0.1130(14) Uani 1 1 d . U . . .
H46 H 0.982671 0.813767 0.686428 0.136 Uiso 1 1 calc R U . . .
C47 C 0.94318(18) 0.7288(4) 0.63938(13) 0.1053(12) Uani 1 1 d . U . . .
H47 H 0.923568 0.808574 0.630807 0.126 Uiso 1 1 calc R U . . .
C48 C 0.93577(15) 0.6130(4) 0.61874(11) 0.0873(10) Uani 1 1 d . U . . .
C49 C 0.89611(15) 0.6233(4) 0.58512(11) 0.0891(10) Uani 1 1 d . U . . .
H49 H 0.882368 0.710404 0.577848 0.107 Uiso 1 1 calc R U . . .
C50 C 0.84055(13) 0.5474(3) 0.53242(9) 0.0729(8) Uani 1 1 d . U . . .
C51 C 0.84311(13) 0.6607(3) 0.51044(10) 0.0766(8) Uani 1 1 d . U . . .
H51 H 0.872003 0.727362 0.516599 0.092 Uiso 1 1 calc R U . . .
C52 C 0.80430(13) 0.6776(3) 0.47980(9) 0.0723(8) Uani 1 1 d . U . . .
H52 H 0.806952 0.755421 0.464859 0.087 Uiso 1 1 calc R U . . .
C53 C 0.76104(12) 0.5820(3) 0.47032(8) 0.0641(7) Uani 1 1 d . U . . .
C54 C 0.76027(13) 0.4649(3) 0.49140(9) 0.0705(8) Uani 1 1 d . U . . .
H54 H 0.732341 0.396605 0.484772 0.085 Uiso 1 1 calc R U . . .
C55 C 0.79968(14) 0.4480(3) 0.52168(10) 0.0762(8) Uani 1 1 d . U . . .
H55 H 0.799104 0.367064 0.535573 0.091 Uiso 1 1 calc R U . . .
C57 C 0.74341(13) 0.6333(3) 0.40476(8) 0.0671(7) Uani 1 1 d . U . . .
C58 C 0.79460(15) 0.5722(4) 0.39629(10) 0.0906(11) Uani 1 1 d . U . . .
H58 H 0.815919 0.516580 0.414003 0.109 Uiso 1 1 calc R U . . .
C59 C 0.81465(17) 0.5918(4) 0.36228(10) 0.0950(11) Uani 1 1 d . U . . .
H59 H 0.850204 0.550717 0.356968 0.114 Uiso 1 1 calc R U . . .
C60 C 0.78470(14) 0.6685(3) 0.33623(9) 0.0750(8) Uani 1 1 d . U . . .
C61 C 0.73398(14) 0.7339(3) 0.34491(8) 0.0719(8) Uani 1 1 d . U . . .
H61 H 0.713129 0.789986 0.327104 0.086 Uiso 1 1 calc R U . . .
C62 C 0.71391(13) 0.7175(3) 0.37939(8) 0.0683(7) Uani 1 1 d . U . . .
H62 H 0.680021 0.764051 0.385454 0.082 Uiso 1 1 calc R U . . .
C63 C 0.66104(12) 0.5699(3) 0.43967(8) 0.0626(7) Uani 1 1 d . U . . .
C64 C 0.62734(13) 0.5261(3) 0.40873(9) 0.0721(8) Uani 1 1 d . U . . .
H64 H 0.644785 0.517804 0.386202 0.087 Uiso 1 1 calc R U . . .
C65 C 0.56955(13) 0.4940(3) 0.40934(9) 0.0715(8) Uani 1 1 d . U . . .
H65 H 0.547532 0.466137 0.387300 0.086 Uiso 1 1 calc R U . . .
C66 C 0.54306(14) 0.5019(4) 0.44172(9) 0.0820(9) Uani 1 1 d . U . . .
C67 C 0.57633(15) 0.5466(5) 0.47253(10) 0.1104(15) Uani 1 1 d . U . . .
H67 H 0.558795 0.553303 0.495053 0.133 Uiso 1 1 calc R U . . .
C68 C 0.63445(13) 0.5822(4) 0.47211(8) 0.0811(9) Uani 1 1 d . U . . .
H68 H 0.655881 0.614792 0.493851 0.097 Uiso 1 1 calc R U . . .
C69 C 0.79259(14) 0.7534(3) 0.27726(9) 0.0760(8) Uani 1 1 d . U . . .
H69 H 0.766393 0.822694 0.282915 0.091 Uiso 1 1 calc R U . . .
C70 C 0.81522(13) 0.7534(3) 0.24057(8) 0.0676(7) Uani 1 1 d . U . . .
C71 C 0.80626(15) 0.8706(3) 0.22086(9) 0.0757(8) Uani 1 1 d . U . . .
H71 H 0.784866 0.941431 0.230874 0.091 Uiso 1 1 calc R U . . .
C72 C 0.82774(15) 0.8893(4) 0.18631(9) 0.0783(9) Uani 1 1 d . U . . .
H72 H 0.820516 0.971451 0.173280 0.094 Uiso 1 1 calc R U . . .
C73 C 0.85836(15) 0.7912(3) 0.17181(8) 0.0756(8) Uani 1 1 d . U . . .
H73 H 0.874869 0.806954 0.149248 0.091 Uiso 1 1 calc R U . . .
C74 C 0.86671(13) 0.6637(3) 0.18954(8) 0.0689(8) Uani 1 1 d . U . . .
C75 C 0.84478(12) 0.6416(3) 0.22476(7) 0.0635(7) Uani 1 1 d . U . . .
C76 C 0.85134(12) 0.5134(3) 0.24068(8) 0.0641(7) Uani 1 1 d . U . . .
H76 H 0.837297 0.498521 0.264051 0.077 Uiso 1 1 calc R U . . .
C77 C 0.87754(12) 0.4072(3) 0.22366(7) 0.0642(7) Uani 1 1 d . U . . .
C78 C 0.89952(13) 0.4303(3) 0.18838(8) 0.0716(8) Uani 1 1 d . U . . .
C79 C 0.92579(15) 0.3235(4) 0.17014(9) 0.0829(9) Uani 1 1 d . U . . .
H79 H 0.941072 0.340533 0.147248 0.099 Uiso 1 1 calc R U . . .
C80 C 0.92961(16) 0.1983(4) 0.18451(9) 0.0860(9) Uani 1 1 d . U . . .
H80 H 0.947140 0.127717 0.171808 0.103 Uiso 1 1 calc R U . . .
C81 C 0.90713(15) 0.1732(4) 0.21884(9) 0.0804(9) Uani 1 1 d . U . . .
H81 H 0.909517 0.084483 0.228679 0.097 Uiso 1 1 calc R U . . .
C82 C 0.88197(13) 0.2729(3) 0.23842(8) 0.0682(7) Uani 1 1 d . U . . .
C83 C 0.86167(13) 0.2272(3) 0.27351(8) 0.0700(8) Uani 1 1 d . U . . .
H83 H 0.855447 0.133148 0.276118 0.084 Uiso 1 1 calc R U . . .
C84 C 0.89395(14) 0.5577(3) 0.17305(8) 0.0728(8) Uani 1 1 d . U . . .
H84 H 0.909483 0.573509 0.150170 0.087 Uiso 1 1 calc R U . . .

loop_
_atom_site_aniso_label
_atom_site_aniso_U_11
_atom_site_aniso_U_22
_atom_site_aniso_U_33
_atom_site_aniso_U_23
_atom_site_aniso_U_13
_atom_site_aniso_U_12
N1 0.0651(15) 0.0686(18) 0.106(2) 0.0068(15) 0.0030(14) -0.0053(13)
N2 0.0640(15) 0.0793(19) 0.0920(18) 0.0108(15) 0.0101(13) 0.0033(13)
N3 0.0609(16) 0.130(3) 0.0904(19) -0.0341(18) 0.0269(14) -0.0164(16)
N5 0.0732(16) 0.0704(17) 0.0759(16) 0.0124(13) 0.0126(12) -0.0025(13)
N6 0.0796(17) 0.0817(19) 0.0848(17) 0.0045(14) 0.0273(14) 0.0044(14)
N92 0.0609(13) 0.0586(14) 0.0696(13) 0.0063(10) 0.0214(11) -0.0007(10)
N93 0.0565(13) 0.0649(15) 0.0779(15) 0.0088(11) 0.0207(12) -0.0020(11)
C1 0.073(4) 0.077(5) 0.090(5) 0.003(4) 0.018(4) -0.005(4)
C2 0.075(4) 0.092(5) 0.096(5) 0.004(4) 0.017(4) 0.014(4)
C3 0.066(5) 0.094(5) 0.086(5) 0.005(4) 0.017(4) -0.002(4)
C4 0.064(4) 0.068(5) 0.076(5) -0.001(4) 0.015(3) 0.002(4)
C5 0.060(5) 0.072(5) 0.062(4) -0.004(3) 0.018(4) -0.007(4)
C6 0.062(4) 0.067(5) 0.077(5) -0.003(3) 0.021(3) 0.001(3)
C7 0.068(5) 0.074(6) 0.078(5) 0.003(4) 0.020(4) -0.018(4)
C8 0.068(4) 0.061(6) 0.070(4) 0.005(5) 0.020(3) -0.013(4)
C9 0.072(5) 0.068(5) 0.065(4) -0.001(4) 0.022(4) -0.019(4)
C10 0.057(4) 0.066(6) 0.066(5) -0.003(4) 0.015(3) 0.002(4)
C11 0.070(4) 0.092(6) 0.072(4) -0.010(6) 0.021(4) -0.009(4)
C12 0.073(5) 0.072(6) 0.087(4) 0.000(5) 0.026(4) 0.003(4)
C13 0.082(5) 0.071(6) 0.092(5) 0.006(5) 0.034(4) -0.002(4)
C14 0.073(5) 0.058(6) 0.086(5) 0.010(5) 0.022(4) -0.005(5)
N7 0.056(3) 0.077(4) 0.069(3) 0.002(3) 0.016(2) -0.008(3)
C85 0.068(5) 0.066(5) 0.079(5) 0.000(4) 0.026(4) -0.005(4)
C21 0.074(5) 0.148(7) 0.060(6) -0.042(5) 0.026(4) -0.023(5)
C1A 0.070(4) 0.108(5) 0.087(5) -0.005(4) 0.010(4) 0.006(4)
C2A 0.069(4) 0.118(6) 0.112(5) 0.005(5) 0.007(4) 0.014(4)
C3A 0.059(4) 0.116(6) 0.104(6) -0.016(5) 0.011(4) 0.008(4)
C4A 0.054(4) 0.093(5) 0.087(5) -0.010(4) 0.022(3) 0.005(4)
C5A 0.055(3) 0.091(5) 0.071(4) -0.006(4) 0.018(3) -0.004(4)
C6A 0.067(4) 0.087(5) 0.069(4) -0.004(3) 0.015(3) 0.008(4)
C7A 0.062(4) 0.097(7) 0.088(6) -0.006(5) 0.025(4) -0.017(4)
C8A 0.061(4) 0.078(6) 0.077(4) -0.012(5) 0.028(3) -0.013(4)
C9A 0.064(4) 0.080(6) 0.067(4) -0.009(5) 0.023(3) -0.017(4)
C10A 0.057(4) 0.079(6) 0.062(4) 0.000(4) 0.019(3) -0.008(4)
C11A 0.073(5) 0.100(6) 0.078(4) -0.014(5) 0.026(4) -0.022(4)
C12A 0.080(5) 0.077(6) 0.100(5) 0.004(5) 0.033(4) 0.001(5)
C13A 0.087(5) 0.075(6) 0.092(5) 0.001(5) 0.036(4) -0.005(5)
C14A 0.071(4) 0.078(7) 0.085(5) -0.004(6) 0.034(3) -0.011(5)
N7A 0.065(4) 0.072(5) 0.064(3) -0.005(3) 0.017(3) -0.006(4)
C85A 0.067(4) 0.071(4) 0.075(4) 0.005(3) 0.024(3) 0.002(3)
C21A 0.076(5) 0.154(7) 0.046(5) -0.033(5) 0.021(3) -0.029(4)
C15 0.0618(18) 0.101(3) 0.0774(19) -0.0244(18) 0.0238(15) -0.0106(18)
C16 0.0673(19) 0.103(3) 0.079(2) -0.0005(18) 0.0224(16) 0.0094(18)
C17 0.0707(19) 0.074(2) 0.0788(19) 0.0071(15) 0.0211(15) 0.0045(15)
C18 0.0623(17) 0.0619(18) 0.0741(17) -0.0023(13) 0.0194(13) 0.0002(13)
C19 0.0716(19) 0.059(2) 0.120(3) -0.0035(17) 0.0345(18) -0.0037(15)
C20 0.075(2) 0.066(2) 0.123(3) -0.0117(18) 0.0395(19) -0.0092(17)
C22 0.0598(16) 0.0510(16) 0.0790(18) 0.0087(13) 0.0177(14) -0.0009(12)
C23 0.0645(18) 0.0586(18) 0.088(2) 0.0003(14) 0.0258(16) -0.0011(13)
C24 0.0567(17) 0.0631(19) 0.096(2) 0.0001(15) 0.0205(16) 0.0000(13)
C25 0.0601(17) 0.0592(18) 0.086(2) 0.0118(14) 0.0153(15) 0.0005(13)
C26 0.0676(18) 0.078(2) 0.082(2) 0.0098(16) 0.0200(16) 0.0077(15)
C27 0.0612(17) 0.077(2) 0.0800(19) 0.0060(15) 0.0213(15) 0.0113(14)
C28 0.0636(17) 0.0586(18) 0.0765(18) 0.0086(13) 0.0211(14) 0.0031(13)
C29 0.090(2) 0.0609(19) 0.0783(18) 0.0031(15) 0.0224(16) -0.0123(16)
C30 0.088(2) 0.066(2) 0.079(2) 0.0031(15) 0.0197(17) -0.0141(16)
C31 0.0660(17) 0.0647(19) 0.0816(19) 0.0141(15) 0.0183(15) 0.0027(14)
C32 0.0604(17) 0.076(2) 0.0764(18) 0.0097(15) 0.0063(14) 0.0048(15)
C33 0.0556(16) 0.074(2) 0.0788(19) 0.0082(15) 0.0121(14) -0.0011(14)
C34 0.074(2) 0.078(2) 0.081(2) 0.0044(17) 0.0121(16) 0.0129(16)
C35 0.0618(18) 0.089(2) 0.084(2) 0.0079(17) 0.0096(15) 0.0062(16)
C36 0.074(2) 0.090(3) 0.097(2) 0.0089(19) 0.0077(18) 0.0163(18)
C37 0.086(3) 0.117(3) 0.105(3) 0.010(2) -0.004(2) 0.026(2)
C38 0.078(2) 0.126(4) 0.109(3) 0.002(3) -0.013(2) 0.018(2)
C39 0.0620(19) 0.106(3) 0.098(2) 0.004(2) 0.0011(17) 0.0006(19)
C40 0.0586(18) 0.095(3) 0.092(2) 0.0051(19) 0.0085(16) 0.0018(17)
C41 0.0636(18) 0.090(3) 0.090(2) 0.0011(18) 0.0070(16) -0.0024(17)
C42 0.0595(18) 0.087(2) 0.101(2) -0.0045(19) 0.0066(17) -0.0074(16)
C43 0.063(2) 0.105(3) 0.106(3) -0.005(2) 0.0066(18) -0.0107(19)
C44 0.066(2) 0.107(3) 0.108(3) 0.003(2) -0.0017(18) -0.003(2)
C45 0.081(2) 0.110(3) 0.122(3) -0.013(3) -0.004(2) -0.015(2)
C46 0.093(3) 0.105(3) 0.139(4) -0.029(3) -0.002(3) -0.017(2)
C47 0.089(3) 0.091(3) 0.134(3) -0.016(2) 0.002(2) -0.012(2)
C48 0.0659(19) 0.075(2) 0.120(3) -0.004(2) 0.0026(19) -0.0097(16)
C49 0.070(2) 0.080(3) 0.117(3) 0.004(2) 0.0042(19) 0.0004(17)
C50 0.0582(17) 0.0616(19) 0.099(2) 0.0054(16) 0.0071(15) 0.0018(14)
C51 0.0616(17) 0.0541(19) 0.115(2) 0.0048(16) 0.0118(17) -0.0018(13)
C52 0.0583(17) 0.0571(18) 0.104(2) 0.0146(15) 0.0200(16) 0.0013(13)
C53 0.0579(15) 0.0524(17) 0.0849(19) 0.0076(13) 0.0222(14) 0.0063(13)
C54 0.0665(18) 0.0533(18) 0.092(2) 0.0098(14) 0.0122(16) -0.0049(13)
C55 0.0687(19) 0.0587(19) 0.100(2) 0.0150(16) 0.0041(17) -0.0024(15)
C57 0.0668(17) 0.0627(18) 0.0757(18) -0.0008(14) 0.0282(14) -0.0072(14)
C58 0.086(2) 0.091(3) 0.101(2) 0.0238(19) 0.0449(19) 0.0252(19)
C59 0.091(2) 0.104(3) 0.096(2) 0.018(2) 0.041(2) 0.026(2)
C60 0.0760(19) 0.077(2) 0.0769(19) -0.0027(16) 0.0331(16) -0.0034(16)
C61 0.0734(19) 0.080(2) 0.0627(16) 0.0013(14) 0.0103(14) -0.0087(15)
C62 0.0699(18) 0.0690(19) 0.0677(17) -0.0016(14) 0.0165(14) -0.0032(14)
C63 0.0615(16) 0.0527(16) 0.0763(18) 0.0112(13) 0.0209(14) 0.0029(12)
C64 0.0732(19) 0.0651(19) 0.083(2) -0.0122(15) 0.0327(16) -0.0118(15)
C65 0.0712(19) 0.0667(19) 0.0794(19) -0.0024(15) 0.0210(15) -0.0052(14)
C66 0.0598(18) 0.114(3) 0.0738(19) 0.0245(18) 0.0163(15) -0.0032(17)
C67 0.063(2) 0.206(5) 0.0650(19) 0.028(2) 0.0221(16) -0.009(2)
C68 0.0640(18) 0.117(3) 0.0650(17) 0.0215(17) 0.0169(14) 0.0035(17)
C69 0.0681(18) 0.074(2) 0.088(2) 0.0119(17) 0.0144(15) -0.0081(15)
C70 0.0661(17) 0.074(2) 0.0646(16) -0.0007(14) 0.0140(13) -0.0109(14)
C71 0.089(2) 0.0609(19) 0.0798(19) 0.0051(15) 0.0210(16) -0.0061(16)
C72 0.093(2) 0.070(2) 0.0743(18) 0.0089(15) 0.0191(16) -0.0092(17)
C73 0.089(2) 0.072(2) 0.0677(17) 0.0123(15) 0.0201(15) -0.0141(17)
C74 0.0664(17) 0.076(2) 0.0654(16) 0.0053(14) 0.0132(13) -0.0100(15)
C75 0.0572(15) 0.0711(19) 0.0630(16) 0.0073(13) 0.0094(12) -0.0129(13)
C76 0.0578(16) 0.071(2) 0.0639(16) 0.0044(14) 0.0101(12) -0.0083(13)
C77 0.0577(15) 0.072(2) 0.0631(15) 0.0066(14) 0.0068(12) -0.0074(14)
C78 0.0675(18) 0.079(2) 0.0692(17) 0.0016(15) 0.0136(14) -0.0031(15)
C79 0.086(2) 0.089(3) 0.0767(19) 0.0008(18) 0.0232(17) -0.0028(18)
C80 0.087(2) 0.086(3) 0.087(2) -0.0060(18) 0.0219(17) 0.0051(19)
C81 0.084(2) 0.077(2) 0.081(2) 0.0030(17) 0.0121(17) -0.0013(17)
C82 0.0652(17) 0.071(2) 0.0688(17) -0.0009(14) 0.0082(13) -0.0064(14)
C83 0.0630(17) 0.070(2) 0.0759(19) 0.0059(16) 0.0028(14) -0.0025(14)
C84 0.0746(19) 0.077(2) 0.0692(17) 0.0077(15) 0.0171(15) -0.0046(16)

loop_
_atom_type_symbol
_atom_type_description
_atom_type_scat_dispersion_real
_atom_type_scat_dispersion_imag
_atom_type_scat_source
C C 0.0181 0.0091 'International Tables Vol C Tables 4.2.6.8 and 6.1.1.4'
N N 0.0311 0.0180 'International Tables Vol C Tables 4.2.6.8 and 6.1.1.4'
H H 0.0000 0.0000 'International Tables Vol C Tables 4.2.6.8 and 6.1.1.4'

loop_
_geom_angle_atom_site_label_1
_geom_angle_atom_site_label_2
_geom_angle_atom_site_label_3
_geom_angle
_geom_angle_site_symmetry_1
_geom_angle_site_symmetry_3
_geom_angle_publ_flag
C49 N1 C50 119.1(3) . . ?
C34 N2 C25 115.8(3) . . ?
C21A N3 C15 121.8(5) . . ?
C21 N3 C15 119.1(5) . . ?
C83 N5 C31 118.0(3) . . ?
C69 N6 C60 122.0(3) . . ?
C53 N92 C63 120.6(2) . . ?
C53 N92 C57 118.3(2) . . ?
C63 N92 C57 119.9(2) . . ?
C22 N93 C18 119.3(2) . . ?
C22 N93 C28 119.8(2) . . ?
C18 N93 C28 119.4(2) . . ?
C6 C1 C2 120.3(7) . . ?
C3 C2 C1 118.8(8) . . ?
C2 C3 C4 123.9(7) . . ?
C7 C4 C3 124.5(7) . . ?
C7 C4 C5 119.6(8) . . ?
C3 C4 C5 115.8(8) . . ?
C10 C5 C6 122.5(6) . . ?
C10 C5 C4 117.1(7) . . ?
C6 C5 C4 120.4(8) . . ?
C1 C6 C5 120.7(6) . . ?
C1 C6 C85 119.8(7) . . ?
C5 C6 C85 119.5(7) . . ?
C8 C7 C4 123.2(7) . . ?
C7 C8 C14 123.8(7) . . ?
C7 C8 C9 117.7(8) . . ?
C14 C8 C9 118.4(8) . . ?
C10 C9 C8 119.4(8) . . ?
C10 C9 C11 121.9(7) . . ?
C8 C9 C11 118.6(8) . . ?
C5 C10 C9 123.0(7) . . ?
C12 C11 C9 119.8(7) . . ?
C12 C11 C21 122.8(8) . . ?
C9 C11 C21 116.7(8) . . ?
C11 C12 C13 121.2(8) . . ?
C14 C13 C12 119.7(8) . . ?
C13 C14 C8 122.0(7) . . ?
C85 N7 C66 107.7(6) . . ?
N7 C85 C6 123.5(7) . . ?
N3 C21 C11 132.6(9) . . ?
C6A C1A C2A 121.6(7) . . ?
C3A C2A C1A 118.4(7) . . ?
C2A C3A C4A 123.0(7) . . ?
C7A C4A C3A 123.0(6) . . ?
C7A C4A C5A 119.2(8) . . ?
C3A C4A C5A 117.8(8) . . ?
C10A C5A C6A 125.0(6) . . ?
C10A C5A C4A 116.3(8) . . ?
C6A C5A C4A 118.6(8) . . ?
C1A C6A C5A 120.5(6) . . ?
C1A C6A C85A 115.6(7) . . ?
C5A C6A C85A 123.8(7) . . ?
C8A C7A C4A 123.6(7) . . ?
C7A C8A C14A 120.2(7) . . ?
C7A C8A C9A 119.3(8) . . ?
C14A C8A C9A 120.5(8) . . ?
C10A C9A C11A 126.8(6) . . ?
C10A C9A C8A 116.2(8) . . ?
C11A C9A C8A 117.0(8) . . ?
C9A C10A C5A 125.3(6) . . ?
C12A C11A C9A 118.3(6) . . ?
C12A C11A C21A 110.7(8) . . ?
C9A C11A C21A 130.9(8) . . ?
C11A C12A C13A 124.5(8) . . ?
C14A C13A C12A 117.9(8) . . ?
C13A C14A C8A 121.4(7) . . ?
C85A N7A C66 116.2(6) . . ?
N7A C85A C6A 123.4(7) . . ?
N3 C21A C11A 117.8(9) . . ?
C20 C15 C16 117.8(3) . . ?
C20 C15 N3 126.3(3) . . ?
C16 C15 N3 115.9(3) . . ?
C17 C16 C15 120.9(3) . . ?
C18 C17 C16 120.7(3) . . ?
C17 C18 C19 118.1(3) . . ?
C17 C18 N93 122.1(3) . . ?
C19 C18 N93 119.9(3) . . ?
C20 C19 C18 121.5(3) . . ?
C19 C20 C15 120.9(3) . . ?
C27 C22 C23 118.8(3) . . ?
C27 C22 N93 120.3(3) . . ?
C23 C22 N93 120.9(3) . . ?
C24 C23 C22 120.1(3) . . ?
C23 C24 C25 121.3(3) . . ?
C24 C25 C26 118.6(3) . . ?
C24 C25 N2 120.0(3) . . ?
C26 C25 N2 121.4(3) . . ?
C27 C26 C25 120.0(3) . . ?
C22 C27 C26 121.1(3) . . ?
C33 C28 C29 119.3(3) . . ?
C33 C28 N93 120.8(3) . . ?
C29 C28 N93 120.0(3) . . ?
C30 C29 C28 120.6(3) . . ?
C29 C30 C31 120.1(3) . . ?
C30 C31 C32 119.0(3) . . ?
C30 C31 N5 118.6(3) . . ?
C32 C31 N5 122.4(3) . . ?
C31 C32 C33 120.4(3) . . ?
C28 C33 C32 120.6(3) . . ?
N2 C34 C35 124.5(3) . . ?
C36 C35 C40 120.1(3) . . ?
C36 C35 C34 120.5(3) . . ?
C40 C35 C34 119.4(3) . . ?
C35 C36 C37 120.6(4) . . ?
C38 C37 C36 121.3(4) . . ?
C37 C38 C39 121.2(4) . . ?
C44 C39 C38 123.6(4) . . ?
C44 C39 C40 118.3(3) . . ?
C38 C39 C40 118.1(4) . . ?
C41 C40 C39 118.4(4) . . ?
C41 C40 C35 123.0(3) . . ?
C39 C40 C35 118.5(3) . . ?
C42 C41 C40 122.9(3) . . ?
C41 C42 C48 123.8(3) . . ?
C41 C42 C43 118.0(3) . . ?
C48 C42 C43 118.2(3) . . ?
C44 C43 C45 122.8(4) . . ?
C44 C43 C42 118.9(4) . . ?
C45 C43 C42 118.3(4) . . ?
C43 C44 C39 123.5(4) . . ?
C46 C45 C43 122.0(4) . . ?
C45 C46 C47 120.3(4) . . ?
C48 C47 C46 121.9(4) . . ?
C47 C48 C42 119.2(4) . . ?
C47 C48 C49 115.9(4) . . ?
C42 C48 C49 124.9(3) . . ?
N1 C49 C48 124.9(3) . . ?
C51 C50 C55 118.4(3) . . ?
C51 C50 N1 124.2(3) . . ?
C55 C50 N1 117.4(3) . . ?
C52 C51 C50 120.7(3) . . ?
C51 C52 C53 120.9(3) . . ?
C54 C53 C52 118.4(3) . . ?
C54 C53 N92 121.9(3) . . ?
C52 C53 N92 119.6(3) . . ?
C55 C54 C53 120.3(3) . . ?
C54 C55 C50 121.2(3) . . ?
C62 C57 C58 119.5(3) . . ?
C62 C57 N92 121.1(3) . . ?
C58 C57 N92 119.4(3) . . ?
C59 C58 C57 120.1(3) . . ?
C60 C59 C58 121.3(3) . . ?
C59 C60 C61 119.0(3) . . ?
C59 C60 N6 115.3(3) . . ?
C61 C60 N6 125.6(3) . . ?
C62 C61 C60 120.4(3) . . ?
C57 C62 C61 119.6(3) . . ?
C64 C63 C68 117.8(3) . . ?
C64 C63 N92 122.1(2) . . ?
C68 C63 N92 120.1(3) . . ?
C65 C64 C63 122.2(3) . . ?
C64 C65 C66 120.5(3) . . ?
C67 C66 C65 117.4(3) . . ?
C67 C66 N7 112.0(4) . . ?
C65 C66 N7 128.8(4) . . ?
C67 C66 N7A 125.3(4) . . ?
C65 C66 N7A 114.7(4) . . ?
C66 C67 C68 122.7(3) . . ?
C67 C68 C63 119.3(3) . . ?
N6 C69 C70 122.6(3) . . ?
C71 C70 C75 119.6(3) . . ?
C71 C70 C69 115.1(3) . . ?
C75 C70 C69 125.3(3) . . ?
C70 C71 C72 122.1(3) . . ?
C73 C72 C71 119.9(3) . . ?
C72 C73 C74 121.4(3) . . ?
C84 C74 C73 121.5(3) . . ?
C84 C74 C75 118.7(3) . . ?
C73 C74 C75 119.7(3) . . ?
C76 C75 C74 118.3(3) . . ?
C76 C75 C70 124.6(2) . . ?
C74 C75 C70 117.1(3) . . ?
C77 C76 C75 122.6(3) . . ?
C76 C77 C82 123.7(3) . . ?
C76 C77 C78 118.6(3) . . ?
C82 C77 C78 117.6(3) . . ?
C84 C78 C79 121.5(3) . . ?
C84 C78 C77 118.6(3) . . ?
C79 C78 C77 119.9(3) . . ?
C80 C79 C78 121.5(3) . . ?
C79 C80 C81 119.2(3) . . ?
C82 C81 C80 122.3(3) . . ?
C81 C82 C77 119.4(3) . . ?
C81 C82 C83 114.2(3) . . ?
C77 C82 C83 126.4(3) . . ?
N5 C83 C82 126.2(3) . . ?
C78 C84 C74 123.1(3) . . ?

loop_
_geom_bond_atom_site_label_1
_geom_bond_atom_site_label_2
_geom_bond_distance
_geom_bond_site_symmetry_2
_geom_bond_publ_flag
N1 C49 1.286(4) . ?
N1 C50 1.417(4) . ?
N2 C34 1.262(4) . ?
N2 C25 1.427(4) . ?
N3 C21A 1.270(8) . ?
N3 C21 1.315(8) . ?
N3 C15 1.422(4) . ?
N5 C83 1.249(4) . ?
N5 C31 1.428(4) . ?
N6 C69 1.238(4) . ?
N6 C60 1.424(4) . ?
N92 C53 1.419(4) . ?
N92 C63 1.420(4) . ?
N92 C57 1.422(4) . ?
N93 C22 1.412(4) . ?
N93 C18 1.426(4) . ?
N93 C28 1.429(4) . ?
C1 C6 1.350(10) . ?
C1 C2 1.448(8) . ?
C2 C3 1.351(10) . ?
C3 C4 1.424(10) . ?
C4 C7 1.388(10) . ?
C4 C5 1.437(8) . ?
C5 C10 1.385(10) . ?
C5 C6 1.427(9) . ?
C6 C85 1.488(8) . ?
C7 C8 1.370(10) . ?
C8 C14 1.404(10) . ?
C8 C9 1.433(8) . ?
C9 C10 1.390(10) . ?
C9 C11 1.438(10) . ?
C11 C12 1.351(10) . ?
C11 C21 1.470(8) . ?
C12 C13 1.424(8) . ?
C13 C14 1.351(10) . ?
N7 C85 1.275(7) . ?
N7 C66 1.409(7) . ?
C1A C6A 1.363(9) . ?
C1A C2A 1.439(8) . ?
C2A C3A 1.341(10) . ?
C3A C4A 1.436(10) . ?
C4A C7A 1.377(10) . ?
C4A C5A 1.442(7) . ?
C5A C10A 1.393(9) . ?
C5A C6A 1.425(9) . ?
C6A C85A 1.478(7) . ?
C7A C8A 1.370(10) . ?
C8A C14A 1.412(9) . ?
C8A C9A 1.446(8) . ?
C9A C10A 1.393(10) . ?
C9A C11A 1.435(10) . ?
C11A C12A 1.366(10) . ?
C11A C21A 1.486(8) . ?
C12A C13A 1.412(8) . ?
C13A C14A 1.343(10) . ?
N7A C85A 1.280(7) . ?
N7A C66 1.499(8) . ?
C15 C20 1.388(5) . ?
C15 C16 1.389(5) . ?
C16 C17 1.381(4) . ?
C17 C18 1.378(4) . ?
C18 C19 1.387(4) . ?
C19 C20 1.360(4) . ?
C22 C27 1.377(4) . ?
C22 C23 1.395(4) . ?
C23 C24 1.376(4) . ?
C24 C25 1.379(4) . ?
C25 C26 1.393(4) . ?
C26 C27 1.382(4) . ?
C28 C33 1.359(4) . ?
C28 C29 1.403(4) . ?
C29 C30 1.380(4) . ?
C30 C31 1.386(4) . ?
C31 C32 1.392(4) . ?
C32 C33 1.393(4) . ?
C34 C35 1.468(5) . ?
C35 C36 1.363(5) . ?
C35 C40 1.436(5) . ?
C36 C37 1.404(5) . ?
C37 C38 1.334(6) . ?
C38 C39 1.428(6) . ?
C39 C44 1.386(5) . ?
C39 C40 1.434(5) . ?
C40 C41 1.406(5) . ?
C41 C42 1.381(5) . ?
C42 C48 1.437(5) . ?
C42 C43 1.451(5) . ?
C43 C44 1.372(5) . ?
C43 C45 1.415(6) . ?
C45 C46 1.338(6) . ?
C46 C47 1.400(6) . ?
C47 C48 1.375(5) . ?
C48 C49 1.462(5) . ?
C50 C51 1.385(4) . ?
C50 C55 1.394(4) . ?
C51 C52 1.374(5) . ?
C52 C53 1.395(4) . ?
C53 C54 1.393(4) . ?
C54 C55 1.372(4) . ?
C57 C62 1.378(4) . ?
C57 C58 1.385(4) . ?
C58 C59 1.375(5) . ?
C59 C60 1.354(5) . ?
C60 C61 1.397(4) . ?
C61 C62 1.388(4) . ?
C63 C64 1.378(4) . ?
C63 C68 1.386(4) . ?
C64 C65 1.370(4) . ?
C65 C66 1.380(4) . ?
C66 C67 1.372(5) . ?
C67 C68 1.385(5) . ?
C69 C70 1.479(4) . ?
C70 C71 1.373(4) . ?
C70 C75 1.448(4) . ?
C71 C72 1.407(4) . ?
C72 C73 1.339(5) . ?
C73 C74 1.426(4) . ?
C74 C84 1.389(4) . ?
C74 C75 1.439(4) . ?
C75 C76 1.401(4) . ?
C76 C77 1.389(4) . ?
C77 C82 1.437(4) . ?
C77 C78 1.443(4) . ?
C78 C84 1.383(4) . ?
C78 C79 1.416(5) . ?
C79 C80 1.348(5) . ?
C80 C81 1.419(5) . ?
C81 C82 1.378(4) . ?
C82 C83 1.473(4) . ?
